data_7061325
loop_
_publ_author_name
'Wu, Ya-Meng'
'Zhao, Pei-Chen'
'Jia, Bin'
'Li, Zhe'
'Yuan, Shuai'
'Li, Cheng-Hui'

_publ_section_title
;
 A silver-functionalized metal--organic framework with effective
 antibacterial activity
;
_journal_issue 13
_journal_name_full 'New Journal of Chemistry'
_journal_page_first 5922
_journal_page_last 5926
_journal_paper_doi 10.1039/D1NJ06183F
_journal_volume 46
_journal_year 2022
_chemical_formula_moiety 'C60 H52 O21 Zn4, 7[C3H7NO], 2[H2O]'
_chemical_formula_sum 'C81 H105 N7 O30 Zn4'
_chemical_formula_weight 1918.19
_space_group_crystal_system monoclinic
_space_group_IT_number 12
_space_group_name_Hall '-C 2y'
_space_group_name_H-M_alt 'C 1 2/m 1'
_atom_sites_solution_hydrogens mixed
_atom_sites_solution_primary dual
_audit_creation_date 2022-02-18
_audit_creation_method
;
Olex2 1.5
(compiled 2021.12.09 svn.r5202d8cf for OlexSys, GUI svn.r6439)
;
_audit_update_record
;
2022-02-24 deposited with the CCDC.	2022-02-28 downloaded from the CCDC.
;
_cell_angle_alpha 90
_cell_angle_beta 97.589(4)
_cell_angle_gamma 90
_cell_formula_units_Z 4
_cell_length_a 22.248(3)
_cell_length_b 25.890(3)
_cell_length_c 17.197(2)
_cell_measurement_reflns_used 9897
_cell_measurement_temperature 173
_cell_measurement_theta_max 2.329
_cell_measurement_theta_min 27.399
_cell_volume 9819(2)
_computing_cell_refinement
;
SAINT V8.40B (Bruker, 2019)
;
_computing_data_collection 'APEX3 V2019.11-0 (Bruker, 2019)'
_computing_data_reduction
;
SAINT V8.40B (Bruker, 2019)
;
_computing_molecular_graphics 'Olex2 1.5 (Dolomanov et al., 2009)'
_computing_publication_material 'Olex2 1.5 (Dolomanov et al., 2009)'
_computing_structure_refinement 'SHELXL 2019/2 (Sheldrick, 2015)'
_computing_structure_solution 'SHELXT  (Sheldrick, 2015)'
_diffrn_ambient_temperature 173.00
_diffrn_detector CPAD
_diffrn_detector_area_resol_mean 7.41
_diffrn_detector_type 'Bruker PHOTON 100'
_diffrn_measured_fraction_theta_full 0.985
_diffrn_measured_fraction_theta_max 0.980
_diffrn_measurement_device 'four-circle diffractometer'
_diffrn_measurement_device_type 'Bruker D8 VENTURE TXS PHOTON 100'
_diffrn_measurement_method '\w and \f shutterless scans'
_diffrn_measurement_specimen_support 'nylon loop'
_diffrn_radiation_monochromator 'Helios Multi-layer Optic'
_diffrn_radiation_probe x-ray
_diffrn_radiation_type MoK\a
_diffrn_radiation_wavelength 0.71073
_diffrn_reflns_av_R_equivalents 0.1015
_diffrn_reflns_av_unetI/netI 0.0951
_diffrn_reflns_Laue_measured_fraction_full 0.985
_diffrn_reflns_Laue_measured_fraction_max 0.980
_diffrn_reflns_limit_h_max 23
_diffrn_reflns_limit_h_min -28
_diffrn_reflns_limit_k_max 33
_diffrn_reflns_limit_k_min -33
_diffrn_reflns_limit_l_max 22
_diffrn_reflns_limit_l_min -21
_diffrn_reflns_number 42940
_diffrn_reflns_point_group_measured_fraction_full 0.985
_diffrn_reflns_point_group_measured_fraction_max 0.980
_diffrn_reflns_theta_full 25.242
_diffrn_reflns_theta_max 27.596
_diffrn_reflns_theta_min 1.975
_diffrn_source TXS
_diffrn_source_type 'Rotaing Anode'
_exptl_absorpt_coefficient_mu 1.041
_exptl_absorpt_correction_T_max 0.7456
_exptl_absorpt_correction_T_min 0.6167
_exptl_absorpt_correction_type multi-scan
_exptl_absorpt_process_details SADABS
_exptl_crystal_colour colorless
_exptl_crystal_density_diffrn 1.298
_exptl_crystal_description block
_exptl_crystal_F_000 4000
_exptl_crystal_size_max 0.12
_exptl_crystal_size_mid 0.11
_exptl_crystal_size_min 0.1
_refine_diff_density_max 1.220
_refine_diff_density_min -1.518
_refine_diff_density_rms 0.155
_refine_ls_extinction_method none
_refine_ls_goodness_of_fit_ref 1.041
_refine_ls_hydrogen_treatment constr
_refine_ls_matrix_type full
_refine_ls_number_parameters 488
_refine_ls_number_reflns 11418
_refine_ls_number_restraints 560
_refine_ls_restrained_S_all 1.049
_refine_ls_R_factor_all 0.1200
_refine_ls_R_factor_gt 0.0989
_refine_ls_shift/su_max 0.001
_refine_ls_shift/su_mean 0.000
_refine_ls_structure_factor_coef Fsqd
_refine_ls_weighting_details 'w=1/[\s^2^(Fo^2^)+(0.0010P)^2^+240.0000P] where P=(Fo^2^+2Fc^2^)/3'
_refine_ls_weighting_scheme calc
_refine_ls_wR_factor_gt 0.2284
_refine_ls_wR_factor_ref 0.2383
_reflns_Friedel_coverage 0.000
_reflns_number_gt 8393
_reflns_number_total 11418
_reflns_threshold_expression 'I > 2\s(I)'
_cod_data_source_file d1nj06183f2.cif
_cod_data_source_block zn-mof_sq
_cod_depositor_comments
;
The following automatic conversions were performed:

data item '_diffrn_radiation_probe' value 'X-ray' was changed to
'x-ray' in accordance with the
/home/data/users/saulius/crontab/automatic-downloads/rss-feeds/RSC/lib/dictionaries/cif_core.dic
dictionary named 'cif_core.dic' version 2.4.2 last updated on
2011-04-26.

Automatic conversion script
Id: cif_fix_values 7556 2019-12-06 15:28:31Z antanas 

 Adding full bibliography for 7061325.cif.
;
_cod_database_code 7061325
_shelx_shelxl_version_number 2019/2
_shelx_space_group_comment
;
The symmetry employed for this shelxl refinement is uniquely defined
by the following loop, which should always be used as a source of
symmetry information in preference to the above space-group names.
They are only intended as comments.
;
_shelx_estimated_absorpt_t_max 0.903
_shelx_estimated_absorpt_t_min 0.885
_olex2_refinement_description
;
1. Fixed Uiso
 At 1.2 times of:
  All C(H) groups, All C(H,H) groups
 At 1.5 times of:
  All O(H,H) groups
2. Restrained distances
 C27-C26
 1.3 with sigma of 0.002
 C37-C36
 1.3 with sigma of 0.002
 C37-C35
 2.5 with sigma of 0.001
 C9A-C10A \\sim C9-C10
 with sigma of 0.02
 C9A-C8A \\sim C9-C8
 with sigma of 0.02
3. Uiso/Uaniso restraints and constraints
C35 \\sim C36 \\sim C37: within 2A with sigma of 0.01 and sigma for terminal
atoms of 0.02 within 2A
O12 \\sim C25 \\sim C26 \\sim C27: within 2A with sigma of 0.01 and sigma for
terminal atoms of 0.02 within 2A
O6 \\sim C8 \\sim C9 \\sim C10: within 2A with sigma of 0.01 and sigma for
terminal atoms of 0.02 within 2A
O13 \\sim C35 \\sim C36 \\sim C37: within 2A with sigma of 0.005 and sigma for
terminal atoms of 0.01 within 2A
O12 \\sim C25 \\sim C26 \\sim C27: within 2A with sigma of 0.005 and sigma for
terminal atoms of 0.01 within 2A
Uanis(C26) \\sim Ueq: with sigma of 0.01 and sigma for terminal atoms of 0.02
Uanis(O6A) \\sim Ueq, Uanis(C8A) \\sim Ueq, Uanis(C9A) \\sim Ueq, Uanis(C10A)
\\sim Ueq: with sigma of 0.01 and sigma for terminal atoms of 0.02
4. Rigid body (RIGU) restrains
 All non-hydrogen atoms
 with sigma for 1-2 distances of 0.001 and sigma for 1-3 distances of 0.001
5. Others
 Sof(O6A)=Sof(H6)=Sof(C8A)=Sof(H8AA)=Sof(H8AB)=Sof(C9A)=Sof(H9A)=Sof(C10A)=
 Sof(H10E)=Sof(H10F)=1-FVAR(1)
 Sof(O6)=Sof(H4)=Sof(C8)=Sof(H8A)=Sof(H8B)=Sof(C9)=Sof(H9)=Sof(C10)=Sof(H10C)=
 Sof(H10D)=FVAR(1)
 Fixed Sof: O13(0.5) H25A(0.5) H25B(0.5) C29(0.5) C30(0.5) H30(0.5) C32(0.5)
 H32(0.5) C33(0.5) H33(0.5) C35(0.5) H35A(0.5) H35B(0.5) C36(0.5) H36(0.5)
 C37(0.5) H37A(0.5) H37B(0.5)
6.a Riding coordinates:
 O10(H10A,H10B), O11(H11A,H11B), C30(H30), C32(H32), C33(H33)
6.b Secondary CH2 refined with riding coordinates:
 C8(H8A,H8B), C8A(H8AA,H8AB), C016(H01C,H01D), C25(H25A,H25B), C35(H35A,H35B)
6.c Aromatic/amide H refined with riding coordinates:
 C3(H3), C4(H4), C6(H6), C7(H7), C9(H9), C9A(H9A), C13(H13), C15(H15),
 C16(H16), C20(H20), C21(H21), C24(H24), C26(H26), C36(H36), C38(H38)
6.d X=CH2 refined with riding coordinates:
 C01D(H01A,H01B), C10(H10C,H10D), C10A(H10E,H10F), C27(H27A,H27B), C37(H37A,
 H37B)
;
_platon_squeeze_special_details
;
A solvent mask was calculated and 1144 electrons were 
found in a volume of 4120\%A^3^ in 2 voids per unit cell. 
This is consistent with the presence of 
7[C3H7NO], 2[H2O] per Asymmetric Unit 
which account for 1200 electrons 
per unit cell.
;
_platon_squeeze_void_probe_radius 1.20
_olex2_submission_special_instructions 'No special instructions were received'

loop_
_space_group_symop_operation_xyz
'x, y, z'
'-x, y, -z'
'x+1/2, y+1/2, z'
'-x+1/2, y+1/2, -z'
'-x, -y, -z'
'x, -y, z'
'-x+1/2, -y+1/2, -z'
'x+1/2, -y+1/2, z'

loop_
_atom_site_label
_atom_site_type_symbol
_atom_site_fract_x
_atom_site_fract_y
_atom_site_fract_z
_atom_site_U_iso_or_equiv
_atom_site_adp_type
_atom_site_occupancy
_atom_site_site_symmetry_order
_atom_site_calc_flag
_atom_site_refinement_flags_posn
_atom_site_refinement_flags_adp
_atom_site_refinement_flags_occupancy
_atom_site_disorder_assembly
_atom_site_disorder_group
Zn1 Zn 0.16125(3) 0.55888(3) 0.82925(4) 0.02213(18) Uani 1 1 d . . . . .
Zn2 Zn 0.08802(4) 0.500000 0.68780(5) 0.0190(2) Uani 1 2 d S T P . .
Zn3 Zn 0.23754(5) 0.500000 0.71198(6) 0.0256(2) Uani 1 2 d S T P . .
O1 O 0.5827(3) 0.9056(2) 0.8083(4) 0.0604(18) Uani 1 1 d . . . . .
O2 O 0.5354(2) 0.9403(2) 0.6989(3) 0.0397(11) Uani 1 1 d . . . . .
O3 O 0.2172(3) 0.6144(2) 0.8203(3) 0.0487(14) Uani 1 1 d . . . . .
O4 O 0.2447(3) 0.5821(2) 0.7091(3) 0.0519(11) Uani 1 1 d . . . . .
O5 O 0.3424(4) 0.7737(3) 0.8770(4) 0.086(3) Uani 1 1 d . . . . .
O6 O 0.3517(5) 0.8249(4) 0.6360(7) 0.067(3) Uani 0.598(7) 1 d . U P A 1
O6A O 0.4613(9) 0.7524(7) 0.8676(11) 0.075(4) Uani 0.402(7) 1 d . U P A -2
O7 O 0.1602(3) 0.500000 0.7612(3) 0.0253(11) Uani 1 2 d S T P . .
O8 O 0.2005(3) 0.500000 0.5973(4) 0.0381(13) Uani 1 2 d S T P . .
O9 O 0.0991(3) 0.500000 0.5769(4) 0.0369(15) Uani 1 2 d S T P . .
O10 O 0.3228(4) 0.500000 0.6757(5) 0.0656(19) Uani 1 2 d S T P . .
H10A H 0.357761 0.500000 0.705206 0.098 Uiso 1 2 d R U P . .
H10B H 0.331831 0.500000 0.627996 0.098 Uiso 1 2 d R U P . .
O11 O 0.2830(4) 0.500000 0.8323(5) 0.0624(19) Uani 1 2 d S T P . .
H11A H 0.266567 0.500000 0.875519 0.094 Uiso 1 2 d R U P . .
H11B H 0.321807 0.500000 0.847839 0.094 Uiso 1 2 d R U P . .
O12 O 0.2654(4) 0.500000 0.3290(5) 0.087(3) Uani 1 2 d S TU P . .
O13 O 0.2049(7) 0.4231(6) 0.2339(7) 0.069(3) Uani 0.5 1 d . U P . .
O14 O 0.1659(3) 0.4571(2) -0.0594(3) 0.0461(13) Uani 1 1 d . . . . .
C1 C 0.5404(3) 0.9079(3) 0.7532(4) 0.0359(13) Uani 1 1 d . . . . .
C01D C 0.3775(8) 0.8421(6) 0.9955(10) 0.139(7) Uani 1 1 d . . . . .
H01A H 0.398447 0.839301 0.950999 0.167 Uiso 1 1 calc R U . . .
H01B H 0.388324 0.868360 1.033368 0.167 Uiso 1 1 calc R U . . .
C2 C 0.4928(4) 0.8677(3) 0.7534(5) 0.0415(15) Uani 1 1 d . . . . .
C3 C 0.4986(4) 0.8305(3) 0.8124(6) 0.057(2) Uani 1 1 d . . . . .
H3 H 0.532196 0.831216 0.852664 0.069 Uiso 1 1 calc R U . . .
C4 C 0.4549(5) 0.7926(4) 0.8115(6) 0.063(2) Uani 1 1 d . . . . .
H4 H 0.458398 0.767287 0.851885 0.075 Uiso 0.598(7) 1 calc R U P A 1
C5 C 0.4060(4) 0.7909(3) 0.7523(5) 0.0474(14) Uani 1 1 d . . . . .
C6 C 0.4010(4) 0.8275(3) 0.6931(5) 0.0475(17) Uani 1 1 d . . . . .
H6 H 0.368049 0.825989 0.651852 0.057 Uiso 0.402(7) 1 calc R U P A 2
C7 C 0.4441(4) 0.8662(3) 0.6939(5) 0.0454(16) Uani 1 1 d . . . . .
H7 H 0.440277 0.891772 0.653936 0.054 Uiso 1 1 calc R U . . .
C8 C 0.3397(9) 0.8670(7) 0.5843(11) 0.079(4) Uani 0.598(7) 1 d D U P A 1
H8A H 0.373566 0.871486 0.552849 0.094 Uiso 0.598(7) 1 calc R U P A 1
H8B H 0.335845 0.899121 0.614526 0.094 Uiso 0.598(7) 1 calc R U P A 1
C8A C 0.5045(14) 0.7580(11) 0.9381(16) 0.078(5) Uani 0.402(7) 1 d D U P A -2
H8AA H 0.500572 0.792154 0.962846 0.094 Uiso 0.402(7) 1 calc R U P A -2
H8AB H 0.546676 0.753724 0.926493 0.094 Uiso 0.402(7) 1 calc R U P A -2
C9 C 0.2800(9) 0.8564(8) 0.5294(13) 0.095(5) Uani 0.598(7) 1 d D U P A 1
H9 H 0.266995 0.881114 0.489889 0.114 Uiso 0.598(7) 1 calc R U P A 1
C9A C 0.4865(13) 0.7138(9) 0.991(2) 0.079(5) Uani 0.402(7) 1 d D U P A -2
H9A H 0.494811 0.721999 1.045453 0.095 Uiso 0.402(7) 1 calc R U P A -2
C10 C 0.2478(11) 0.8169(9) 0.5345(15) 0.121(7) Uani 0.598(7) 1 d D U P A 1
H10C H 0.259755 0.791640 0.573471 0.145 Uiso 0.598(7) 1 calc R U P A 1
H10D H 0.211552 0.812395 0.499223 0.145 Uiso 0.598(7) 1 calc R U P A 1
C10A C 0.4643(14) 0.6711(11) 0.980(2) 0.093(8) Uani 0.402(7) 1 d D U P A -2
H10E H 0.454057 0.658555 0.928191 0.112 Uiso 0.402(7) 1 calc R U P A -2
H10F H 0.457228 0.650214 1.023499 0.112 Uiso 0.402(7) 1 calc R U P A -2
C11 C 0.3613(4) 0.7472(3) 0.7503(5) 0.0497(16) Uani 1 1 d . . . . .
C12 C 0.3313(4) 0.7392(4) 0.8170(6) 0.056(2) Uani 1 1 d . . . . .
C13 C 0.2924(5) 0.6969(4) 0.8175(6) 0.063(3) Uani 1 1 d . . . . .
H13 H 0.270378 0.691987 0.860594 0.076 Uiso 1 1 calc R U . . .
C14 C 0.2856(4) 0.6624(3) 0.7564(5) 0.051(2) Uani 1 1 d . . . . .
C15 C 0.3153(5) 0.6705(4) 0.6922(6) 0.061(3) Uani 1 1 d . . . . .
H15 H 0.310737 0.646727 0.649720 0.074 Uiso 1 1 calc R U . . .
C16 C 0.3518(5) 0.7135(4) 0.6898(6) 0.062(3) Uani 1 1 d . . . . .
H16 H 0.370717 0.719598 0.644291 0.075 Uiso 1 1 calc R U . . .
C016 C 0.3146(7) 0.7666(5) 0.9447(7) 0.091(4) Uani 1 1 d . . . . .
H01C H 0.326367 0.732655 0.968334 0.109 Uiso 1 1 calc R U . . .
H01D H 0.269943 0.766937 0.930663 0.109 Uiso 1 1 calc R U . . .
C17 C 0.2465(4) 0.6162(3) 0.7607(5) 0.0469(17) Uani 1 1 d . . . . .
C18 C 0.1518(4) 0.500000 0.5555(5) 0.0272(14) Uani 1 2 d S T P . .
C19 C 0.1522(5) 0.500000 0.4681(5) 0.0314(17) Uani 1 2 d S T P . .
C20 C 0.1000(5) 0.500000 0.4163(5) 0.0323(18) Uani 1 2 d S T P . .
H20 H 0.061706 0.500000 0.435096 0.039 Uiso 1 2 calc R U P . .
C21 C 0.1032(5) 0.500000 0.3353(6) 0.038(2) Uani 1 2 d S T P . .
H21 H 0.067182 0.500000 0.298840 0.045 Uiso 1 2 calc R U P . .
C22 C 0.1602(5) 0.500000 0.3091(6) 0.0418(17) Uani 1 2 d S T P . .
C23 C 0.2125(6) 0.500000 0.3612(6) 0.054(3) Uani 1 2 d S T P . .
C24 C 0.2097(5) 0.500000 0.4430(6) 0.048(3) Uani 1 2 d S T P . .
H24 H 0.245553 0.500000 0.479712 0.057 Uiso 1 2 calc R U P . .
C25 C 0.3217(7) 0.500000 0.3804(9) 0.096(3) Uani 1 2 d S TU P . .
H25A H 0.323862 0.469040 0.414435 0.116 Uiso 0.5 1 calc R U P . .
H25B H 0.323862 0.530960 0.414435 0.116 Uiso 0.5 1 calc R U P . .
C26 C 0.3748(8) 0.500000 0.3331(8) 0.104(3) Uani 1 2 d DS TU P . .
H26 H 0.414346 0.500000 0.361643 0.124 Uiso 1 2 calc R U P . .
C27 C 0.3708(10) 0.500000 0.2570(8) 0.127(5) Uani 1 2 d DS TU P . .
H27A H 0.332086 0.500000 0.226052 0.153 Uiso 1 2 calc R U P . .
H27B H 0.406528 0.500000 0.232284 0.153 Uiso 1 2 calc R U P . .
C28 C 0.1634(5) 0.500000 0.2219(6) 0.0424(16) Uani 1 2 d S T P . .
C29 C 0.1851(9) 0.4601(7) 0.1839(9) 0.049(4) Uani 0.5 1 d . . P . .
C30 C 0.1871(8) 0.4601(7) 0.1047(8) 0.041(3) Uani 0.5 1 d . . P . .
H30 H 0.204120 0.431449 0.080982 0.050 Uiso 0.5 1 d R U P . .
C31 C 0.1646(5) 0.500000 0.0606(6) 0.0375(17) Uani 1 2 d S T P . .
C32 C 0.1433(8) 0.5470(7) 0.0946(8) 0.043(3) Uani 0.5 1 d . . P . .
H32 H 0.130937 0.576439 0.063574 0.052 Uiso 0.5 1 d R U P . .
C33 C 0.1425(9) 0.5460(7) 0.1772(9) 0.049(4) Uani 0.5 1 d . . P . .
H33 H 0.127714 0.574855 0.203109 0.059 Uiso 0.5 1 d R U P . .
C34 C 0.1662(5) 0.500000 -0.0258(6) 0.0385(19) Uani 1 2 d S T P . .
C35 C 0.2323(9) 0.3768(8) 0.2023(11) 0.079(3) Uani 0.5 1 d D U P . .
H35A H 0.257562 0.386595 0.161306 0.095 Uiso 0.5 1 calc R U P . .
H35B H 0.200522 0.352439 0.179410 0.095 Uiso 0.5 1 calc R U P . .
C36 C 0.2707(10) 0.3530(9) 0.2720(14) 0.090(4) Uani 0.5 1 d D U P . .
H36 H 0.259823 0.360378 0.322449 0.108 Uiso 0.5 1 calc R U P . .
C37 C 0.3175(9) 0.3233(9) 0.2689(15) 0.109(5) Uani 0.5 1 d D U P . .
H37A H 0.329924 0.314983 0.219678 0.131 Uiso 0.5 1 calc R U P . .
H37B H 0.339154 0.309936 0.315897 0.131 Uiso 0.5 1 calc R U P . .
C38 C 0.3334(6) 0.8096(5) 1.0047(8) 0.093(4) Uani 1 1 d . . . . .
H38 H 0.312743 0.812785 1.049432 0.112 Uiso 1 1 calc R U . . .

loop_
_atom_site_aniso_label
_atom_site_aniso_U_11
_atom_site_aniso_U_22
_atom_site_aniso_U_33
_atom_site_aniso_U_23
_atom_site_aniso_U_13
_atom_site_aniso_U_12
Zn1 0.0293(4) 0.0189(3) 0.0191(3) -0.0034(3) 0.0067(3) -0.0051(3)
Zn2 0.0211(5) 0.0212(5) 0.0146(4) 0.000 0.0022(3) 0.000
Zn3 0.0245(5) 0.0343(6) 0.0188(5) 0.000 0.0057(4) 0.000
O1 0.058(3) 0.058(3) 0.061(3) 0.027(3) -0.007(2) -0.029(2)
O2 0.040(2) 0.034(2) 0.045(2) 0.0070(18) 0.0079(18) -0.0118(19)
O3 0.062(3) 0.044(2) 0.043(2) -0.0067(17) 0.018(2) -0.025(2)
O4 0.062(3) 0.053(2) 0.042(2) -0.0051(13) 0.0140(17) -0.0177(14)
O5 0.122(6) 0.071(3) 0.073(3) -0.026(3) 0.046(3) -0.061(4)
O6 0.069(4) 0.056(4) 0.070(4) 0.013(3) -0.009(3) -0.031(3)
O6A 0.084(6) 0.063(4) 0.074(4) 0.024(4) -0.006(4) -0.034(4)
O7 0.0308(19) 0.025(2) 0.0210(17) 0.000 0.0050(14) 0.000
O8 0.0416(19) 0.047(3) 0.0258(18) 0.000 0.0070(13) 0.000
O9 0.041(2) 0.049(4) 0.022(2) 0.000 0.0077(13) 0.000
O10 0.051(3) 0.098(5) 0.049(3) 0.000 0.010(2) 0.000
O11 0.043(3) 0.102(5) 0.041(3) 0.000 0.0039(19) 0.000
O12 0.049(2) 0.180(8) 0.032(3) 0.000 0.0136(19) 0.000
O13 0.109(8) 0.071(4) 0.029(3) 0.008(2) 0.014(3) 0.025(4)
O14 0.077(4) 0.047(3) 0.0159(19) 0.0047(14) 0.010(2) 0.0069(19)
C1 0.041(2) 0.027(2) 0.042(2) 0.0018(18) 0.0122(17) -0.0064(18)
C01D 0.169(12) 0.123(10) 0.142(11) -0.063(9) 0.080(9) -0.084(10)
C2 0.046(2) 0.034(2) 0.046(2) 0.002(2) 0.0115(19) -0.013(2)
C3 0.062(3) 0.049(3) 0.058(3) 0.015(3) -0.002(3) -0.026(3)
C4 0.067(3) 0.054(3) 0.065(3) 0.016(3) -0.001(3) -0.031(3)
C5 0.053(2) 0.040(2) 0.050(2) 0.0000(18) 0.0127(18) -0.0169(19)
C6 0.052(2) 0.041(2) 0.050(3) 0.001(2) 0.010(2) -0.019(2)
C7 0.049(2) 0.039(3) 0.049(3) 0.002(2) 0.008(2) -0.015(2)
C8 0.088(6) 0.060(5) 0.079(5) 0.019(4) -0.019(5) -0.033(4)
C8A 0.083(7) 0.076(6) 0.072(4) 0.018(4) -0.005(4) -0.024(5)
C9 0.097(6) 0.076(7) 0.099(7) 0.022(6) -0.035(6) -0.037(5)
C9A 0.081(10) 0.076(6) 0.078(5) 0.023(4) 0.001(4) -0.016(6)
C10 0.120(9) 0.094(9) 0.132(12) 0.032(9) -0.043(9) -0.058(8)
C10A 0.098(16) 0.080(7) 0.099(10) 0.019(6) 0.006(10) -0.024(8)
C11 0.056(3) 0.043(2) 0.052(2) -0.0018(18) 0.014(2) -0.020(2)
C12 0.069(4) 0.047(3) 0.056(2) -0.006(2) 0.022(3) -0.028(3)
C13 0.084(5) 0.056(3) 0.055(3) -0.014(3) 0.031(3) -0.039(4)
C14 0.062(4) 0.047(2) 0.047(3) -0.004(2) 0.018(3) -0.023(3)
C15 0.082(5) 0.055(3) 0.053(3) -0.012(3) 0.030(3) -0.038(4)
C16 0.080(5) 0.055(3) 0.056(3) -0.010(2) 0.028(3) -0.038(4)
C016 0.130(9) 0.080(6) 0.073(3) -0.021(4) 0.050(5) -0.051(6)
C17 0.057(3) 0.046(2) 0.040(2) -0.0025(17) 0.014(2) -0.020(2)
C18 0.0406(19) 0.019(4) 0.0224(17) 0.000 0.0076(13) 0.000
C19 0.041(2) 0.033(5) 0.0212(16) 0.000 0.0070(13) 0.000
C20 0.040(2) 0.038(5) 0.0196(19) 0.000 0.0071(15) 0.000
C21 0.046(3) 0.049(6) 0.020(2) 0.000 0.0074(15) 0.000
C22 0.047(2) 0.058(5) 0.0212(18) 0.000 0.0090(15) 0.000
C23 0.047(2) 0.094(10) 0.0213(19) 0.000 0.0082(15) 0.000
C24 0.042(2) 0.081(8) 0.022(2) 0.000 0.0076(15) 0.000
C25 0.053(3) 0.184(8) 0.052(4) 0.000 0.005(2) 0.000
C26 0.061(3) 0.183(8) 0.068(4) 0.000 0.017(3) 0.000
C27 0.092(7) 0.223(12) 0.070(4) 0.000 0.021(3) 0.000
C28 0.050(4) 0.057(3) 0.0208(18) 0.000 0.0091(17) 0.000
C29 0.066(9) 0.060(4) 0.022(2) 0.0015(14) 0.013(2) 0.007(4)
C30 0.051(7) 0.054(4) 0.022(2) 0.0004(14) 0.010(2) 0.003(4)
C31 0.042(4) 0.053(3) 0.0197(19) 0.000 0.011(2) 0.000
C32 0.056(8) 0.055(3) 0.020(2) -0.0002(15) 0.012(3) 0.006(4)
C33 0.069(10) 0.060(4) 0.020(2) 0.0005(15) 0.014(3) 0.009(4)
C34 0.048(5) 0.049(3) 0.021(2) 0.000 0.013(2) 0.000
C35 0.116(8) 0.075(4) 0.046(4) 0.001(3) 0.012(4) 0.030(4)
C36 0.126(8) 0.084(5) 0.058(5) 0.007(4) 0.003(5) 0.033(5)
C37 0.136(9) 0.104(8) 0.085(8) 0.004(6) 0.002(6) 0.047(7)
C38 0.120(9) 0.084(7) 0.083(4) -0.030(5) 0.039(5) -0.041(6)

loop_
_atom_type_symbol
_atom_type_description
_atom_type_scat_dispersion_real
_atom_type_scat_dispersion_imag
_atom_type_scat_source
C C 0.0033 0.0016 'International Tables Vol C Tables 4.2.6.8 and 6.1.1.4'
H H 0.0000 0.0000 'International Tables Vol C Tables 4.2.6.8 and 6.1.1.4'
N N 0.0061 0.0033 'International Tables Vol C Tables 4.2.6.8 and 6.1.1.4'
O O 0.0106 0.0060 'International Tables Vol C Tables 4.2.6.8 and 6.1.1.4'
Zn Zn 0.2839 1.4301 'International Tables Vol C Tables 4.2.6.8 and 6.1.1.4'

loop_
_geom_angle_atom_site_label_1
_geom_angle_atom_site_label_2
_geom_angle_atom_site_label_3
_geom_angle
_geom_angle_site_symmetry_1
_geom_angle_site_symmetry_3
_geom_angle_publ_flag
Zn1 Zn1 Zn2 60.939(16) 6_565 . ?
O1 Zn1 Zn1 117.9(2) 8_465 6_565 ?
O1 Zn1 Zn2 74.17(17) 8_465 . ?
O3 Zn1 Zn1 138.42(19) . 6_565 ?
O3 Zn1 Zn2 125.24(17) . . ?
O3 Zn1 O1 101.8(3) . 8_465 ?
O3 Zn1 O7 120.0(2) . . ?
O3 Zn1 O14 106.6(2) . 6_566 ?
O7 Zn1 Zn1 37.47(14) . 6_565 ?
O7 Zn1 Zn2 34.79(18) . . ?
O7 Zn1 O1 108.7(3) . 8_465 ?
O7 Zn1 O14 115.2(2) . 6_566 ?
O14 Zn1 Zn1 77.77(16) 6_566 6_565 ?
O14 Zn1 Zn2 127.87(17) 6_566 . ?
O14 Zn1 O1 102.1(3) 6_566 8_465 ?
Zn1 Zn2 Zn1 58.12(3) 6_565 . ?
O2 Zn2 Zn1 78.32(16) 8_465 . ?
O2 Zn2 Zn1 78.32(16) 3_445 6_565 ?
O2 Zn2 Zn1 124.22(16) 8_465 6_565 ?
O2 Zn2 Zn1 124.22(16) 3_445 . ?
O2 Zn2 O2 103.9(3) 3_445 8_465 ?
O7 Zn2 Zn1 35.07(10) . 6_565 ?
O7 Zn2 Zn1 35.07(10) . . ?
O7 Zn2 O2 113.38(18) . 3_445 ?
O7 Zn2 O2 113.38(18) . 8_465 ?
O7 Zn2 O9 116.2(3) . . ?
O9 Zn2 Zn1 129.56(17) . . ?
O9 Zn2 Zn1 129.56(17) . 6_565 ?
O9 Zn2 O2 104.4(2) . 8_465 ?
O9 Zn2 O2 104.4(2) . 3_445 ?
O4 Zn3 O4 170.8(3) 6_565 . ?
O4 Zn3 O11 89.73(16) 6_565 . ?
O4 Zn3 O11 89.73(16) . . ?
O7 Zn3 O4 94.57(16) . . ?
O7 Zn3 O4 94.57(16) . 6_565 ?
O7 Zn3 O8 98.5(3) . . ?
O7 Zn3 O10 172.7(3) . . ?
O7 Zn3 O11 85.2(3) . . ?
O8 Zn3 O4 89.97(16) . . ?
O8 Zn3 O4 89.97(16) . 6_565 ?
O8 Zn3 O10 88.8(3) . . ?
O8 Zn3 O11 176.3(3) . . ?
O10 Zn3 O4 85.38(16) . . ?
O10 Zn3 O4 85.38(16) . 6_565 ?
O10 Zn3 O11 87.5(3) . . ?
C1 O1 Zn1 133.0(5) . 8_565 ?
C1 O2 Zn2 127.3(5) . 3 ?
C17 O3 Zn1 119.6(5) . . ?
C17 O4 Zn3 133.2(5) . . ?
C12 O5 C016 119.3(7) . . ?
C6 O6 C8 118.7(10) . . ?
C4 O6A C8A 119.4(15) . . ?
Zn1 O7 Zn1 105.1(3) . 6_565 ?
Zn1 O7 Zn3 108.3(2) 6_565 . ?
Zn1 O7 Zn3 108.3(2) . . ?
Zn2 O7 Zn1 110.1(2) . . ?
Zn2 O7 Zn1 110.1(2) . 6_565 ?
Zn2 O7 Zn3 114.4(3) . . ?
C18 O8 Zn3 141.9(7) . . ?
C18 O9 Zn2 121.4(6) . . ?
Zn3 O10 H10A 127.4 . . ?
Zn3 O10 H10B 128.1 . . ?
H10A O10 H10B 104.5 . . ?
Zn3 O11 H11A 128.0 . . ?
Zn3 O11 H11B 127.5 . . ?
H11A O11 H11B 104.4 . . ?
C23 O12 C25 118.6(10) . . ?
C29 O13 C35 117.8(13) . . ?
C34 O14 Zn1 129.6(5) . 6_564 ?
O1 C1 O2 125.7(7) . . ?
O1 C1 C2 115.6(7) . . ?
O2 C1 C2 118.7(7) . . ?
H01A C01D H01B 120.0 . . ?
C38 C01D H01A 120.0 . . ?
C38 C01D H01B 120.0 . . ?
C3 C2 C1 119.3(7) . . ?
C7 C2 C1 120.3(7) . . ?
C7 C2 C3 120.4(7) . . ?
C2 C3 H3 120.4 . . ?
C4 C3 C2 119.1(9) . . ?
C4 C3 H3 120.4 . . ?
C3 C4 O6A 120.7(11) . . ?
C3 C4 H4 119.6 . . ?
C3 C4 C5 120.9(9) . . ?
C5 C4 O6A 118.3(10) . . ?
C5 C4 H4 119.6 . . ?
C4 C5 C11 119.5(8) . . ?
C6 C5 C4 119.7(8) . . ?
C6 C5 C11 120.6(8) . . ?
O6 C6 C5 118.2(8) . . ?
O6 C6 C7 121.9(9) . . ?
C5 C6 H6 120.1 . . ?
C5 C6 C7 119.9(8) . . ?
C7 C6 H6 120.1 . . ?
C2 C7 H7 120.0 . . ?
C6 C7 C2 119.9(8) . . ?
C6 C7 H7 120.0 . . ?
O6 C8 H8A 109.9 . . ?
O6 C8 H8B 109.9 . . ?
O6 C8 C9 108.8(13) . . ?
H8A C8 H8B 108.3 . . ?
C9 C8 H8A 109.9 . . ?
C9 C8 H8B 109.9 . . ?
O6A C8A H8AA 111.2 . . ?
O6A C8A H8AB 111.2 . . ?
O6A C8A C9A 103(2) . . ?
H8AA C8A H8AB 109.1 . . ?
C9A C8A H8AA 111.2 . . ?
C9A C8A H8AB 111.2 . . ?
C8 C9 H9 118.2 . . ?
C10 C9 C8 124(2) . . ?
C10 C9 H9 118.2 . . ?
C8A C9A H9A 112.4 . . ?
C10A C9A C8A 135(3) . . ?
C10A C9A H9A 112.4 . . ?
C9 C10 H10C 120.0 . . ?
C9 C10 H10D 120.0 . . ?
H10C C10 H10D 120.0 . . ?
C9A C10A H10E 120.0 . . ?
C9A C10A H10F 120.0 . . ?
H10E C10A H10F 120.0 . . ?
C12 C11 C5 118.3(8) . . ?
C16 C11 C5 122.7(8) . . ?
C16 C11 C12 118.9(8) . . ?
O5 C12 C11 117.3(7) . . ?
O5 C12 C13 124.0(8) . . ?
C13 C12 C11 118.6(8) . . ?
C12 C13 H13 119.6 . . ?
C14 C13 C12 120.8(8) . . ?
C14 C13 H13 119.6 . . ?
C13 C14 C15 120.0(8) . . ?
C13 C14 C17 119.5(7) . . ?
C15 C14 C17 120.6(8) . . ?
C14 C15 H15 120.2 . . ?
C14 C15 C16 119.5(8) . . ?
C16 C15 H15 120.2 . . ?
C11 C16 C15 122.1(8) . . ?
C11 C16 H16 119.0 . . ?
C15 C16 H16 119.0 . . ?
O5 C016 H01C 109.5 . . ?
O5 C016 H01D 109.5 . . ?
O5 C016 C38 110.7(9) . . ?
H01C C016 H01D 108.1 . . ?
C38 C016 H01C 109.5 . . ?
C38 C016 H01D 109.5 . . ?
O3 C17 C14 115.5(7) . . ?
O4 C17 O3 124.5(7) . . ?
O4 C17 C14 119.9(7) . . ?
O8 C18 O9 127.5(9) . . ?
O8 C18 C19 117.9(9) . . ?
O9 C18 C19 114.6(9) . . ?
C20 C19 C18 122.3(9) . . ?
C20 C19 C24 122.0(9) . . ?
C24 C19 C18 115.7(9) . . ?
C19 C20 H20 120.1 . . ?
C19 C20 C21 119.8(9) . . ?
C21 C20 H20 120.1 . . ?
C20 C21 H21 120.5 . . ?
C22 C21 C20 119.1(10) . . ?
C22 C21 H21 120.5 . . ?
C21 C22 C28 118.9(10) . . ?
C23 C22 C21 121.0(9) . . ?
C23 C22 C28 120.1(10) . . ?
O12 C23 C22 115.9(10) . . ?
O12 C23 C24 123.9(11) . . ?
C22 C23 C24 120.3(11) . . ?
C19 C24 C23 117.9(10) . . ?
C19 C24 H24 121.1 . . ?
C23 C24 H24 121.1 . . ?
O12 C25 H25A 109.6 . . ?
O12 C25 H25B 109.6 . . ?
O12 C25 C26 110.3(13) . . ?
H25A C25 H25B 108.1 . . ?
C26 C25 H25A 109.6 . . ?
C26 C25 H25B 109.6 . . ?
C25 C26 H26 117.1 . . ?
C27 C26 C25 125.7(18) . . ?
C27 C26 H26 117.1 . . ?
C26 C27 H27A 120.0 . . ?
C26 C27 H27B 120.0 . . ?
H27A C27 H27B 120.0 . . ?
C29 C28 C22 123.3(9) . . ?
C29 C28 C22 123.3(9) 6_565 . ?
C29 C28 C29 100.4(17) . 6_565 ?
C29 C28 C33 118.8(11) . . ?
C29 C28 C33 39.4(10) 6_565 . ?
C29 C28 C33 39.4(10) . 6_565 ?
C29 C28 C33 118.8(11) 6_565 6_565 ?
C33 C28 C22 117.9(8) . . ?
C33 C28 C22 117.9(8) 6_565 . ?
C33 C28 C33 109.3(16) 6_565 . ?
O13 C29 C28 110.6(12) . . ?
O13 C29 C30 126.5(16) . . ?
O13 C29 C32 127.3(16) . 6_565 ?
C28 C29 C30 122.9(16) . . ?
C28 C29 C32 109.5(14) . 6_565 ?
C30 C29 C32 35.4(9) . 6_565 ?
C33 C29 O13 102(2) 6_565 . ?
C33 C29 C28 76.8(17) 6_565 . ?
C33 C29 C30 92.4(18) 6_565 . ?
C33 C29 C32 57.0(14) 6_565 6_565 ?
C29 C30 H30 119.6 . . ?
C31 C30 C29 120.4(15) . . ?
C31 C30 H30 120.0 . . ?
C32 C30 C29 90.8(16) 6_565 . ?
C32 C30 H30 102.7 6_565 . ?
C32 C30 C31 75.9(15) 6_565 . ?
C30 C31 C30 101.0(16) 6_565 . ?
C30 C31 C32 122.3(11) 6_565 6_565 ?
C30 C31 C32 122.3(11) . . ?
C30 C31 C32 41.0(9) 6_565 . ?
C30 C31 C32 41.0(9) . 6_565 ?
C30 C31 C34 120.5(8) . . ?
C30 C31 C34 120.5(8) 6_565 . ?
C32 C31 C32 113.4(14) 6_565 . ?
C32 C31 C34 116.9(7) 6_565 . ?
C32 C31 C34 116.9(7) . . ?
C31 C32 H30 84.3(11) . 6_565 ?
C31 C32 H32 122.0 . . ?
H32 C32 H30 79.3 . 6_565 ?
C33 C32 H30 107.0(14) . 6_565 ?
C33 C32 C31 115.7(14) . . ?
C33 C32 H32 122.3 . . ?
O13 C33 H33 71.5 6_565 . ?
C28 C33 O13 84.7(11) . 6_565 ?
C28 C33 C30 97.7(12) . 6_565 ?
C28 C33 H33 120.1 . . ?
C30 C33 O13 87.4(11) 6_565 6_565 ?
C30 C33 H33 133.4 6_565 . ?
C32 C33 O13 115.2(14) . 6_565 ?
C32 C33 C28 119.7(15) . . ?
C32 C33 C30 35.3(9) . 6_565 ?
C32 C33 H33 120.2 . . ?
O14 C34 O14 125.1(9) . 6_565 ?
O14 C34 C31 117.4(4) . . ?
O14 C34 C31 117.4(4) 6_565 . ?
O13 C35 H35A 110.8 . . ?
O13 C35 H35B 110.8 . . ?
O13 C35 C36 104.8(16) . . ?
H35A C35 H35B 108.9 . . ?
C36 C35 H35A 110.8 . . ?
C36 C35 H35B 110.8 . . ?
C35 C36 H36 117.2 . . ?
C37 C36 C35 125.5(19) . . ?
C37 C36 H36 117.2 . . ?
C36 C37 H37A 120.0 . . ?
C36 C37 H37B 120.0 . . ?
H37A C37 H37B 120.0 . . ?
C01D C38 C016 121.5(12) . . ?
C01D C38 H38 119.2 . . ?
C016 C38 H38 119.2 . . ?

loop_
_geom_bond_atom_site_label_1
_geom_bond_atom_site_label_2
_geom_bond_distance
_geom_bond_site_symmetry_2
_geom_bond_publ_flag
Zn1 Zn1 3.0488(14) 6_565 ?
Zn1 Zn2 3.1383(11) . ?
Zn1 O1 1.965(6) 8_465 ?
Zn1 O3 1.920(5) . ?
Zn1 O7 1.921(4) . ?
Zn1 O14 1.949(5) 6_566 ?
Zn2 O2 1.962(5) 3_445 ?
Zn2 O2 1.962(5) 8_465 ?
Zn2 O7 1.907(6) . ?
Zn2 O9 1.954(6) . ?
Zn3 O4 2.134(6) . ?
Zn3 O4 2.134(6) 6_565 ?
Zn3 O7 2.014(6) . ?
Zn3 O8 2.034(7) . ?
Zn3 O10 2.074(9) . ?
Zn3 O11 2.180(9) . ?
O1 C1 1.246(9) . ?
O2 C1 1.250(9) . ?
O3 C17 1.287(9) . ?
O4 C17 1.248(10) . ?
O5 C12 1.362(11) . ?
O5 C016 1.402(12) . ?
O6 C6 1.372(13) . ?
O6 C8 1.410(19) . ?
O6A C4 1.414(18) . ?
O6A C8A 1.45(3) . ?
O8 C18 1.218(12) . ?
O9 C18 1.275(12) . ?
O10 H10A 0.8703 . ?
O10 H10B 0.8705 . ?
O11 H11A 0.8705 . ?
O11 H11B 0.8695 . ?
O12 C23 1.365(14) . ?
O12 C25 1.435(18) . ?
O13 C29 1.32(2) . ?
O13 C35 1.48(2) . ?
O14 C34 1.252(7) . ?
C1 C2 1.487(10) . ?
C01D H01A 0.9500 . ?
C01D H01B 0.9500 . ?
C01D C38 1.319(17) . ?
C2 C3 1.391(11) . ?
C2 C7 1.389(11) . ?
C3 H3 0.9500 . ?
C3 C4 1.380(11) . ?
C4 H4 0.9500 . ?
C4 C5 1.390(13) . ?
C5 C6 1.385(12) . ?
C5 C11 1.501(11) . ?
C6 H6 0.9500 . ?
C6 C7 1.387(10) . ?
C7 H7 0.9500 . ?
C8 H8A 0.9900 . ?
C8 H8B 0.9900 . ?
C8 C9 1.55(2) . ?
C8A H8AA 0.9900 . ?
C8A H8AB 0.9900 . ?
C8A C9A 1.55(2) . ?
C9 H9 0.9500 . ?
C9 C10 1.26(2) . ?
C9A H9A 0.9500 . ?
C9A C10A 1.22(2) . ?
C10 H10C 0.9500 . ?
C10 H10D 0.9500 . ?
C10A H10E 0.9500 . ?
C10A H10F 0.9500 . ?
C11 C12 1.417(12) . ?
C11 C16 1.354(12) . ?
C12 C13 1.396(11) . ?
C13 H13 0.9500 . ?
C13 C14 1.372(12) . ?
C14 C15 1.376(11) . ?
C14 C17 1.486(11) . ?
C15 H15 0.9500 . ?
C15 C16 1.381(11) . ?
C16 H16 0.9500 . ?
C016 H01C 0.9900 . ?
C016 H01D 0.9900 . ?
C016 C38 1.537(15) . ?
C18 C19 1.504(12) . ?
C19 C20 1.367(14) . ?
C19 C24 1.402(14) . ?
C20 H20 0.9500 . ?
C20 C21 1.404(12) . ?
C21 H21 0.9500 . ?
C21 C22 1.401(15) . ?
C22 C23 1.372(16) . ?
C22 C28 1.511(13) . ?
C23 C24 1.416(14) . ?
C24 H24 0.9500 . ?
C25 H25A 0.9900 . ?
C25 H25B 0.9900 . ?
C25 C26 1.52(2) . ?
C26 H26 0.9500 . ?
C26 C27 1.300(2) . ?
C27 H27A 0.9500 . ?
C27 H27B 0.9500 . ?
C28 C29 1.345(18) 6_565 ?
C28 C29 1.345(18) . ?
C28 C33 1.459(18) . ?
C28 C33 1.459(18) 6_565 ?
C29 C30 1.369(19) . ?
C29 C32 1.70(2) 6_565 ?
C29 C33 0.95(2) 6_565 ?
C30 H30 0.9499 . ?
C30 C31 1.338(17) . ?
C30 C32 0.98(2) 6_565 ?
C31 C32 1.456(17) . ?
C31 C32 1.456(17) 6_565 ?
C31 C34 1.491(13) . ?
C32 H32 0.9501 . ?
C32 C33 1.424(19) . ?
C33 H33 0.9501 . ?
C35 H35A 0.9900 . ?
C35 H35B 0.9900 . ?
C35 C36 1.51(2) . ?
C36 H36 0.9500 . ?
C36 C37 1.300(2) . ?
C37 H37A 0.9500 . ?
C37 H37B 0.9500 . ?
C38 H38 0.9500 . ?

loop_
_geom_torsion_atom_site_label_1
_geom_torsion_atom_site_label_2
_geom_torsion_atom_site_label_3
_geom_torsion_atom_site_label_4
_geom_torsion
_geom_torsion_site_symmetry_1
_geom_torsion_site_symmetry_2
_geom_torsion_site_symmetry_3
_geom_torsion_site_symmetry_4
_geom_torsion_publ_flag
Zn1 O1 C1 O2 -9.2(14) 8_565 . . . ?
Zn1 O1 C1 C2 170.0(6) 8_565 . . . ?
Zn1 O3 C17 O4 -5.3(13) . . . . ?
Zn1 O3 C17 C14 176.2(6) . . . . ?
Zn1 O14 C34 O14 -3.3(18) 6_564 . . 6_565 ?
Zn1 O14 C34 C31 174.6(7) 6_564 . . . ?
Zn2 O2 C1 O1 -5.4(12) 3 . . . ?
Zn2 O2 C1 C2 175.5(5) 3 . . . ?
Zn2 O9 C18 O8 0.000(2) . . . . ?
Zn2 O9 C18 C19 180.000(1) . . . . ?
Zn3 O4 C17 O3 -35.1(14) . . . . ?
Zn3 O4 C17 C14 143.4(7) . . . . ?
Zn3 O8 C18 O9 0.000(3) . . . . ?
Zn3 O8 C18 C19 180.000(2) . . . . ?
O1 C1 C2 C3 -1.0(12) . . . . ?
O1 C1 C2 C7 -178.9(8) . . . . ?
O2 C1 C2 C3 178.2(8) . . . . ?
O2 C1 C2 C7 0.3(11) . . . . ?
O5 C12 C13 C14 -176.9(11) . . . . ?
O5 C016 C38 C01D -10(2) . . . . ?
O6 C6 C7 C2 179.2(10) . . . . ?
O6 C8 C9 C10 2(4) . . . . ?
O6A C4 C5 C6 -175.1(13) . . . . ?
O6A C4 C5 C11 0.7(18) . . . . ?
O6A C8A C9A C10A 30(5) . . . . ?
O8 C18 C19 C20 180.000(2) . . . . ?
O8 C18 C19 C24 0.000(2) . . . . ?
O9 C18 C19 C20 0.000(2) . . . . ?
O9 C18 C19 C24 180.000(2) . . . . ?
O12 C23 C24 C19 180.000(2) . . . . ?
O12 C25 C26 C27 0.000(2) . . . . ?
O13 C29 C30 C31 179.2(18) . . . . ?
O13 C29 C30 C32 105(2) . . . 6_565 ?
O13 C35 C36 C37 -155(3) . . . . ?
C1 C2 C3 C4 -178.7(9) . . . . ?
C1 C2 C7 C6 177.7(8) . . . . ?
C2 C3 C4 O6A 176.1(13) . . . . ?
C2 C3 C4 C5 0.7(16) . . . . ?
C3 C2 C7 C6 -0.2(13) . . . . ?
C3 C4 C5 C6 0.4(16) . . . . ?
C3 C4 C5 C11 176.2(9) . . . . ?
C4 O6A C8A C9A 167(2) . . . . ?
C4 C5 C6 O6 -179.4(10) . . . . ?
C4 C5 C6 C7 -1.4(14) . . . . ?
C4 C5 C11 C12 57.4(13) . . . . ?
C4 C5 C11 C16 -118.2(12) . . . . ?
C5 C6 C7 C2 1.3(13) . . . . ?
C5 C11 C12 O5 3.8(15) . . . . ?
C5 C11 C12 C13 -176.3(9) . . . . ?
C5 C11 C16 C15 173.2(10) . . . . ?
C6 O6 C8 C9 -176.3(15) . . . . ?
C6 C5 C11 C12 -126.8(10) . . . . ?
C6 C5 C11 C16 57.6(14) . . . . ?
C7 C2 C3 C4 -0.8(15) . . . . ?
C8 O6 C6 C5 168.0(14) . . . . ?
C8 O6 C6 C7 -10(2) . . . . ?
C8A O6A C4 C3 16(3) . . . . ?
C8A O6A C4 C5 -168(2) . . . . ?
C11 C5 C6 O6 4.8(14) . . . . ?
C11 C5 C6 C7 -177.2(8) . . . . ?
C11 C12 C13 C14 3.1(17) . . . . ?
C12 O5 C016 C38 179.8(11) . . . . ?
C12 C11 C16 C15 -2.3(17) . . . . ?
C12 C13 C14 C15 -2.9(17) . . . . ?
C12 C13 C14 C17 176.7(10) . . . . ?
C13 C14 C15 C16 0.0(17) . . . . ?
C13 C14 C17 O3 5.5(14) . . . . ?
C13 C14 C17 O4 -173.1(10) . . . . ?
C14 C15 C16 C11 2.6(18) . . . . ?
C15 C14 C17 O3 -174.9(9) . . . . ?
C15 C14 C17 O4 6.5(15) . . . . ?
C16 C11 C12 O5 179.5(10) . . . . ?
C16 C11 C12 C13 -0.5(16) . . . . ?
C016 O5 C12 C11 -178.7(11) . . . . ?
C016 O5 C12 C13 1.3(18) . . . . ?
C17 C14 C15 C16 -179.6(10) . . . . ?
C18 C19 C20 C21 180.000(2) . . . . ?
C18 C19 C24 C23 180.000(2) . . . . ?
C19 C20 C21 C22 0.000(2) . . . . ?
C20 C19 C24 C23 0.000(2) . . . . ?
C20 C21 C22 C23 0.000(2) . . . . ?
C20 C21 C22 C28 180.000(1) . . . . ?
C21 C22 C23 O12 180.000(1) . . . . ?
C21 C22 C23 C24 0.000(2) . . . . ?
C21 C22 C28 C29 -113.2(14) . . . . ?
C21 C22 C28 C29 113.2(14) . . . 6_565 ?
C21 C22 C28 C33 -67.4(12) . . . 6_565 ?
C21 C22 C28 C33 67.4(12) . . . . ?
C22 C23 C24 C19 0.000(2) . . . . ?
C22 C28 C29 O13 -3(2) . . . . ?
C22 C28 C29 C30 179.1(15) . . . . ?
C22 C28 C29 C32 142.2(12) . . . 6_565 ?
C22 C28 C29 C33 94.8(17) . . . 6_565 ?
C22 C28 C33 O13 65.6(12) . . . 6_565 ?
C22 C28 C33 C30 152.2(11) . . . 6_565 ?
C22 C28 C33 C32 -178.4(14) . . . . ?
C23 O12 C25 C26 180.000(1) . . . . ?
C23 C22 C28 C29 -66.8(14) . . . 6_565 ?
C23 C22 C28 C29 66.8(14) . . . . ?
C23 C22 C28 C33 112.6(12) . . . 6_565 ?
C23 C22 C28 C33 -112.6(12) . . . . ?
C24 C19 C20 C21 0.000(2) . . . . ?
C25 O12 C23 C22 180.000(1) . . . . ?
C25 O12 C23 C24 0.000(2) . . . . ?
C28 C22 C23 O12 0.000(1) . . . . ?
C28 C22 C23 C24 180.000(1) . . . . ?
C28 C29 C30 C31 -3(3) . . . . ?
C28 C29 C30 C32 -77(2) . . . 6_565 ?
C29 O13 C35 C36 158.9(19) . . . . ?
C29 C28 C29 O13 139.3(11) 6_565 . . . ?
C29 C28 C29 C30 -39(3) 6_565 . . . ?
C29 C28 C29 C32 -75.7(19) 6_565 . . 6_565 ?
C29 C28 C29 C33 -123.2(16) 6_565 . . 6_565 ?
C29 C28 C33 O13 -113.8(14) . . . 6_565 ?
C29 C28 C33 O13 -43.9(14) 6_565 . . 6_565 ?
C29 C28 C33 C30 42.7(14) 6_565 . . 6_565 ?
C29 C28 C33 C30 -27(2) . . . 6_565 ?
C29 C28 C33 C32 72.2(19) 6_565 . . . ?
C29 C28 C33 C32 2(3) . . . . ?
C29 C30 C31 C30 45(2) . . . 6_565 ?
C29 C30 C31 C32 -82.5(19) . . . 6_565 ?
C29 C30 C31 C32 7(3) . . . . ?
C29 C30 C31 C34 -179.5(15) . . . . ?
C30 C31 C32 C33 -6(2) . . . . ?
C30 C31 C32 C33 -73.2(18) 6_565 . . . ?
C30 C31 C34 O14 154.6(12) 6_565 . . . ?
C30 C31 C34 O14 -27.4(17) 6_565 . . 6_565 ?
C30 C31 C34 O14 27.4(17) . . . . ?
C30 C31 C34 O14 -154.6(12) . . . 6_565 ?
C31 C32 C33 O13 99.9(17) . . . 6_565 ?
C31 C32 C33 C28 1(2) . . . . ?
C31 C32 C33 C30 58.7(16) . . . 6_565 ?
C32 C29 C30 C31 74.1(19) 6_565 . . . ?
C32 C30 C31 C30 127.4(14) 6_565 . . 6_565 ?
C32 C30 C31 C32 89(2) 6_565 . . . ?
C32 C30 C31 C34 -97.0(15) 6_565 . . . ?
C32 C31 C32 C33 40(2) 6_565 . . . ?
C32 C31 C34 O14 19.5(16) . . . 6_565 ?
C32 C31 C34 O14 -19.5(16) 6_565 . . . ?
C32 C31 C34 O14 -158.6(12) . . . . ?
C32 C31 C34 O14 158.6(12) 6_565 . . 6_565 ?
C33 C28 C29 O13 176.6(14) . . . . ?
C33 C28 C29 O13 -98(2) 6_565 . . . ?
C33 C28 C29 C30 84(2) 6_565 . . . ?
C33 C28 C29 C30 -2(3) . . . . ?
C33 C28 C29 C32 47.4(14) 6_565 . . 6_565 ?
C33 C28 C29 C32 -38(2) . . . 6_565 ?
C33 C28 C29 C33 -86(2) . . . 6_565 ?
C33 C28 C33 O13 -156.0(10) 6_565 . . 6_565 ?
C33 C28 C33 C30 -69.4(18) 6_565 . . 6_565 ?
C33 C28 C33 C32 -40(3) 6_565 . . . ?
C33 C29 C30 C31 73(2) 6_565 . . . ?
C33 C29 C30 C32 -1(2) 6_565 . . 6_565 ?
C34 C31 C32 C33 -179.8(14) . . . . ?
C35 O13 C29 C28 -177.9(16) . . . . ?
C35 O13 C29 C30 0(3) . . . . ?
C35 O13 C29 C32 45(3) . . . 6_565 ?
C35 O13 C29 C33 102(2) . . . 6_565 ?

loop_
_platon_squeeze_void_nr
_platon_squeeze_void_average_x
_platon_squeeze_void_average_y
_platon_squeeze_void_average_z
_platon_squeeze_void_volume
_platon_squeeze_void_count_electrons
_platon_squeeze_void_content
1 0.000 0.000 -0.020 1931 523 '14 DMF'
2 0.000 0.500 0.000 129 49 '4 H2O'
3 0.500 0.500 0.059 1931 523 '14 DMF'
4 0.500 0.000 0.000 129 49 '4 H2O'
